data_7129996
loop_
_publ_author_name
'Fertig, Alex A.'
'Cooney, Shannon E.'
'Meyer, Rachel L.'
'Brennessel, William W.'
'Matson, Ellen'

_publ_section_title
;
 Mechanistic Insight into Rapid Oxygen-Atom Transfer from a
 Calix-Functionalized Polyoxovanadate
;
_journal_name_full 'Chemical Communications'
_journal_paper_doi 10.1039/D2CC01228F
_journal_year 2022
_chemical_formula_moiety 'C60 H87 O19 P V6, 0.584(C4 H10 O), 0.208(C4 H6 N2)'
_chemical_formula_sum 'C63.17 H94.09 N0.42 O19.59 P V6'
_chemical_formula_weight 1509.26
_space_group_crystal_system orthorhombic
_space_group_IT_number 62
_space_group_name_Hall '-P 2ac 2n'
_space_group_name_H-M_alt 'P n m a'
_atom_sites_solution_hydrogens geom
_atom_sites_solution_primary dual
_atom_sites_solution_secondary difmap
_audit_creation_date 2021-03-09
_audit_creation_method
;
Olex2 1.3-ac4
(compiled 2020.11.27 svn.r5f609507 for Rigaku Oxford Diffraction, GUI svn.r6214)
;
_audit_update_record
;
2022-01-28 deposited with the CCDC.	2022-04-19 downloaded from the CCDC.
;
_cell_angle_alpha 90
_cell_angle_beta 90
_cell_angle_gamma 90
_cell_formula_units_Z 4
_cell_length_a 22.5148(4)
_cell_length_b 20.0029(3)
_cell_length_c 15.83572(19)
_cell_measurement_reflns_used 22024
_cell_measurement_temperature 100.00(10)
_cell_measurement_theta_max 77.0600
_cell_measurement_theta_min 3.3990
_cell_volume 7131.80(19)
_computing_cell_refinement 'CrysAlisPro 1.171.41.99a (Rigaku OD, 2021)'
_computing_data_collection 'CrysAlisPro 1.171.41.99a (Rigaku OD, 2021)'
_computing_data_reduction 'CrysAlisPro 1.171.41.99a (Rigaku OD, 2021)'
_computing_molecular_graphics 'Olex2 1.3-ac4 (Dolomanov et al., 2009)'
_computing_publication_material 'Olex2 1.3-ac4 (Dolomanov et al., 2009)'
_computing_structure_refinement 'SHELXL 2018/3 (Sheldrick, 2015b)'
_computing_structure_solution 'SHELXT 2018/2 (Sheldrick, 2015a)'
_diffrn_ambient_environment N~2~
_diffrn_ambient_temperature 100.00(10)
_diffrn_detector 'Hybrid Pixel Array Detector'
_diffrn_detector_area_resol_mean 10.0000
_diffrn_detector_type HyPix
_diffrn_measured_fraction_theta_full 0.999
_diffrn_measured_fraction_theta_max 0.985
_diffrn_measurement_details
;
List of Runs (angles in degrees, time in seconds):

  # Type    Start    End  Width  t~exp~   \w     \q     \k     \f   Frames
#--------------------------------------------------------------------------
  1  \w   -120.00 -22.00   0.50    3.10    --  -47.20 -83.00 -93.00  196
  2  \w     93.00 178.00   0.50   12.38    --  107.75  58.00 -88.00  170
  3  \w     82.00 178.00   0.50   12.38    --  107.75  83.00  28.00  192
  4  \w     82.00 178.00   0.50   12.38    --  107.75  83.00 136.00  192
  5  \w   -120.00 -34.00   0.50    3.10    --  -47.20 -38.00-180.00  172
  6  \w    -30.00  26.00   0.50    3.10    --  -47.20  38.00  30.00  112
  7  \w    -27.00   5.00   0.50    3.10    --   47.20 -19.00 120.00   64
  8  \w     35.00  87.00   0.50   12.38    --  107.75 -61.00  60.00  104
  9  \w     35.00  87.00   0.50   12.38    --  107.75 -61.00 -30.00  104
 10  \w     35.00 109.00   0.50   12.38    --  107.75 -94.00-150.00  148
 11  \w     35.00  87.00   0.50   12.38    --  107.75 -61.00 150.00  104
 12  \w     35.00  87.00   0.50   12.38    --  107.75 -61.00   0.00  104
 13  \w     94.00 164.00   0.50   12.38    --  107.75  15.00  90.00  140
 14  \w     94.00 164.00   0.50   12.38    --  107.75  15.00-120.00  140
 15  \w     32.00  57.00   0.50    3.10    --   47.20  57.00  30.00   50
;
_diffrn_measurement_device 'four-circle diffractometer'
_diffrn_measurement_device_type 'XtaLAB Synergy, Dualflex, HyPix'
_diffrn_measurement_method '\w scans'
_diffrn_orient_matrix_type 'CrysAlisPro convention (1999,Acta A55,543-557)'
_diffrn_orient_matrix_UB_11 0.0505007000
_diffrn_orient_matrix_UB_12 0.0491935000
_diffrn_orient_matrix_UB_13 -0.0210196000
_diffrn_orient_matrix_UB_21 -0.0320459000
_diffrn_orient_matrix_UB_22 0.0194643000
_diffrn_orient_matrix_UB_23 -0.0823268000
_diffrn_orient_matrix_UB_31 -0.0332470000
_diffrn_orient_matrix_UB_32 0.0559663000
_diffrn_orient_matrix_UB_33 0.0473732000
_diffrn_radiation_monochromator mirror
_diffrn_radiation_probe x-ray
_diffrn_radiation_type 'Cu K\a'
_diffrn_radiation_wavelength 1.54184
_diffrn_reflns_av_R_equivalents 0.0493
_diffrn_reflns_av_unetI/netI 0.0304
_diffrn_reflns_Laue_measured_fraction_full 0.999
_diffrn_reflns_Laue_measured_fraction_max 0.985
_diffrn_reflns_limit_h_max 28
_diffrn_reflns_limit_h_min -28
_diffrn_reflns_limit_k_max 25
_diffrn_reflns_limit_k_min -25
_diffrn_reflns_limit_l_max 20
_diffrn_reflns_limit_l_min -20
_diffrn_reflns_number 48193
_diffrn_reflns_point_group_measured_fraction_full 0.999
_diffrn_reflns_point_group_measured_fraction_max 0.985
_diffrn_reflns_theta_full 74.504
_diffrn_reflns_theta_max 77.779
_diffrn_reflns_theta_min 3.412
_diffrn_source 'micro-focus sealed X-ray tube'
_diffrn_source_type 'PhotonJet (Cu) X-ray Source'
_exptl_absorpt_coefficient_mu 7.103
_exptl_absorpt_correction_T_max 1.00000
_exptl_absorpt_correction_T_min 0.52261
_exptl_absorpt_correction_type multi-scan
_exptl_absorpt_process_details
;
CrysAlisPro 1.171.41.99a (Rigaku Oxford Diffraction, 2021)
Empirical absorption correction using spherical harmonics,
implemented in SCALE3 ABSPACK scaling algorithm.
;
_exptl_crystal_colour yellow-brown
_exptl_crystal_colour_primary brown
_exptl_crystal_density_diffrn 1.406
_exptl_crystal_description needle
_exptl_crystal_F_000 3143
_exptl_crystal_size_max 0.261
_exptl_crystal_size_mid 0.04
_exptl_crystal_size_min 0.035
_refine_diff_density_max 0.733
_refine_diff_density_min -0.608
_refine_diff_density_rms 0.083
_refine_ls_extinction_method none
_refine_ls_goodness_of_fit_ref 1.093
_refine_ls_hydrogen_treatment constr
_refine_ls_matrix_type full
_refine_ls_number_parameters 559
_refine_ls_number_reflns 7723
_refine_ls_number_restraints 127
_refine_ls_restrained_S_all 1.088
_refine_ls_R_factor_all 0.0627
_refine_ls_R_factor_gt 0.0587
_refine_ls_shift/su_max 0.001
_refine_ls_shift/su_mean 0.000
_refine_ls_structure_factor_coef Fsqd
_refine_ls_weighting_details 'w=1/[\s^2^(Fo^2^)+(0.0504P)^2^+21.0480P] where P=(Fo^2^+2Fc^2^)/3'
_refine_ls_weighting_scheme calc
_refine_ls_wR_factor_gt 0.1453
_refine_ls_wR_factor_ref 0.1475
_reflns_Friedel_coverage 0.000
_reflns_number_gt 7056
_reflns_number_total 7723
_reflns_threshold_expression 'I > 2\s(I)'
_cod_data_source_file d2cc01228f2.cif
_cod_data_source_block matrm28
_cod_original_cell_volume 7131.78(17)
_cod_database_code 7129996
_shelx_shelxl_version_number 2018/3
_shelx_space_group_comment
;
The symmetry employed for this shelxl refinement is uniquely defined
by the following loop, which should always be used as a source of
symmetry information in preference to the above space-group names.
They are only intended as comments.
;
_shelx_estimated_absorpt_t_max 0.789
_shelx_estimated_absorpt_t_min 0.259
_reflns_odcompleteness_completeness 99.85
_reflns_odcompleteness_iscentric 1
_reflns_odcompleteness_theta 74.33
_olex2_refinement_description
;
1. Fixed Uiso
 At 1.2 times of:
  All C(H) groups, All C(H,H) groups
 At 1.5 times of:
  All C(H,H,H) groups
2. Restrained distances
 C10-C20 \\sim C10-C20'
 with sigma of 0.01
 C20-C21 \\sim C20-C22 \\sim C20-C23 \\sim C20'-C21' \\sim C20'-C22' \\sim
C20'-C23'
 with sigma of 0.01
 C21-C22 \\sim C22-C23 \\sim C23-C21 \\sim C21'-C22' \\sim C22'-C23' \\sim
C23'-C21'
 with sigma of 0.02
 P1-C35 \\sim P1-C36
 with sigma of 0.01
3. Restrained planarity
 C29, C31, C33, C30, C32, C34
 with sigma of 0.02
4. Uiso/Uaniso restraints and constraints
All non-hydrogen atoms have similar U: within 1.2A with sigma of 0.02 and sigma
for terminal atoms of 0.04 within 1.2A
C35 \\sim C36: within 2A with sigma of 0.01 and sigma for terminal atoms of
0.02 within 2A
C40 \\sim C42: within 2A with sigma of 0.008 and sigma for terminal atoms of
0.016 within 2A
Uanis(C37) \\sim Ueq: with sigma of 0.01 and sigma for terminal atoms of 0.02
Uanis(C20) = Uanis(C20')
5. Rigid body (RIGU) restrains
 C37, C38, O13, C39, C40
 with sigma for 1-2 distances of 0.004 and sigma for 1-3 distances of 0.004
 N1, C41, C42
 with sigma for 1-2 distances of 0.004 and sigma for 1-3 distances of 0.004
6. Same fragment restrains
{C29, C34, C33, C32, C31, C30} sigma for 1-2: 0.02, 1-3: 0.04
as in
{C29, C30, C31, C32, C33, C34}
{C40, C39, O13, C38, C37} sigma for 1-2: 0.02, 1-3: 0.04
as in
{C37, C38, O13, C39, C40}
7. Others
 Sof(C20')=Sof(C21')=Sof(H21D)=Sof(H21E)=Sof(H21F)=Sof(C22')=Sof(H22D)=
 Sof(H22E)=Sof(H22F)=Sof(C23')=Sof(H23D)=Sof(H23E)=Sof(H23F)=1-FVAR(1)
 Sof(C20)=Sof(C21)=Sof(H21A)=Sof(H21B)=Sof(H21C)=Sof(C22)=Sof(H22A)=Sof(H22B)=
 Sof(H22C)=Sof(C23)=Sof(H23A)=Sof(H23B)=Sof(H23C)=FVAR(1)
 Sof(N1)=Sof(C41)=Sof(C42)=Sof(H42A)=Sof(H42B)=Sof(H42C)=0.5*(1-FVAR(3))
 Sof(C37)=Sof(H37A)=Sof(H37B)=Sof(H37C)=Sof(C38)=Sof(H38A)=Sof(H38B)=Sof(O13)=
 Sof(C39)=Sof(H39A)=Sof(H39B)=Sof(C40)=Sof(H40A)=Sof(H40B)=Sof(H40C)=0.5*FVAR(3)
 Fixed Sof: H25A(0.5) H25B(0.5) H25C(0.5) H26A(0.5) H26B(0.5) H26C(0.5)
 P1(0.5) C29(0.5) C30(0.5) H30(0.5) C31(0.5) H31(0.5) C32(0.5) H32(0.5)
 C33(0.5) H33(0.5) C34(0.5) H34(0.5) C35(0.5) H35A(0.5) H35B(0.5) H35C(0.5)
 C36(0.5) H36A(0.5) H36B(0.5) H36C(0.5)
8.a Secondary CH2 refined with riding coordinates:
 C13(H13A,H13B), C14(H14A,H14B), C15(H15A,H15B), C38(H38A,H38B), C39(H39A,H39B)
8.b Aromatic/amide H refined with riding coordinates:
 C3(H3), C5(H5), C9(H9), C11(H11), C30(H30), C31(H31), C32(H32), C33(H33),
 C34(H34)
8.c Idealised Me refined as rotating group:
 C17(H17A,H17B,H17C), C18(H18A,H18B,H18C), C19(H19A,H19B,H19C), C21(H21A,H21B,
 H21C), C22(H22A,H22B,H22C), C23(H23A,H23B,H23C), C21'(H21D,H21E,H21F),
 C22'(H22D,H22E,H22F), C23'(H23D,H23E,H23F), C24(H24A,H24B,H24C), C25(H25A,H25B,
 H25C), C26(H26A,H26B,H26C), C27(H27A,H27B,H27C), C28(H28A,H28B,H28C), C35(H35A,
 H35B,H35C), C36(H36A,H36B,H36C), C37(H37A,H37B,H37C), C40(H40A,H40B,H40C),
 C42(H42A,H42B,H42C)
;
_olex2_submission_original_sample_id matrm28
_olex2_submission_special_instructions 'No special instructions were received'
_oxdiff_exptl_absorpt_empirical_details
;
Empirical correction (ABSPACK) includes:
- Absorption correction using spherical harmonics
- Frame scaling
;
_oxdiff_exptl_absorpt_empirical_full_max 2.191
_oxdiff_exptl_absorpt_empirical_full_min 0.533

loop_
_space_group_symop_operation_xyz
'x, y, z'
'-x+1/2, -y, z+1/2'
'-x, y+1/2, -z'
'x+1/2, -y+1/2, -z+1/2'
'-x, -y, -z'
'x-1/2, y, -z-1/2'
'x, -y-1/2, z'
'-x-1/2, y-1/2, z-1/2'

loop_
_atom_site_label
_atom_site_type_symbol
_atom_site_fract_x
_atom_site_fract_y
_atom_site_fract_z
_atom_site_U_iso_or_equiv
_atom_site_adp_type
_atom_site_occupancy
_atom_site_site_symmetry_order
_atom_site_calc_flag
_atom_site_refinement_flags_posn
_atom_site_refinement_flags_adp
_atom_site_refinement_flags_occupancy
_atom_site_disorder_assembly
_atom_site_disorder_group
V1 V 0.31175(3) 0.750000 0.42801(4) 0.01885(16) Uani 1 2 d S T P . .
V2 V 0.42573(3) 0.67081(3) 0.37107(3) 0.02664(15) Uani 1 1 d . . . . .
V3 V 0.30771(3) 0.66697(3) 0.25234(3) 0.02693(15) Uani 1 1 d . . . . .
V4 V 0.42878(4) 0.750000 0.19256(5) 0.02466(18) Uani 1 2 d S T P . .
O1 O 0.27070(14) 0.750000 0.5118(2) 0.0244(6) Uani 1 2 d S T P . .
O2 O 0.46845(13) 0.60630(17) 0.42077(17) 0.0480(7) Uani 1 1 d . . . . .
O3 O 0.26561(13) 0.61122(14) 0.21374(16) 0.0419(7) Uani 1 1 d . . . . .
O4 O 0.47106(16) 0.750000 0.1119(2) 0.0317(8) Uani 1 2 d S T P . .
O5 O 0.36679(9) 0.68300(10) 0.46807(12) 0.0194(4) Uani 1 1 d . . . . .
O6 O 0.26814(10) 0.68184(11) 0.36895(13) 0.0233(4) Uani 1 1 d . . . . .
O7 O 0.36741(11) 0.61185(11) 0.31471(14) 0.0278(5) Uani 1 1 d . . . . .
O8 O 0.26674(15) 0.750000 0.2134(2) 0.0314(8) Uani 1 2 d S T P . .
O9 O 0.46961(14) 0.750000 0.41289(19) 0.0262(7) Uani 1 2 d S T P . .
O10 O 0.46875(11) 0.68035(12) 0.26393(14) 0.0305(5) Uani 1 1 d . . . . .
O11 O 0.36832(12) 0.68010(13) 0.16256(15) 0.0357(6) Uani 1 1 d . . . . .
O12 O 0.36661(14) 0.750000 0.31977(18) 0.0210(6) Uani 1 2 d S T P . .
C1 C 0.35928(14) 0.65573(14) 0.54744(18) 0.0194(6) Uani 1 1 d . . . . .
C2 C 0.38630(13) 0.68628(15) 0.61708(18) 0.0196(6) Uani 1 1 d . . . . .
C3 C 0.37723(14) 0.65696(15) 0.69632(18) 0.0216(6) Uani 1 1 d . . . . .
H3 H 0.395698 0.676629 0.744200 0.026 Uiso 1 1 calc R U . . .
C4 C 0.34244(14) 0.60043(15) 0.70800(19) 0.0227(6) Uani 1 1 d . . . . .
C5 C 0.31513(15) 0.57332(15) 0.6366(2) 0.0241(6) Uani 1 1 d . . . . .
H5 H 0.290730 0.534928 0.643247 0.029 Uiso 1 1 calc R U . . .
C6 C 0.32216(15) 0.60020(14) 0.55646(19) 0.0223(6) Uani 1 1 d . . . . .
C7 C 0.21949(14) 0.65538(16) 0.41071(19) 0.0248(6) Uani 1 1 d . . . . .
C8 C 0.22819(15) 0.60345(17) 0.4680(2) 0.0268(7) Uani 1 1 d . . . . .
C9 C 0.17985(17) 0.58374(19) 0.5171(2) 0.0339(8) Uani 1 1 d . . . . .
H9 H 0.184949 0.548228 0.556300 0.041 Uiso 1 1 calc R U . . .
C10 C 0.12443(17) 0.6142(2) 0.5109(2) 0.0372(9) Uani 1 1 d D . . . .
C11 C 0.11800(16) 0.6651(2) 0.4519(2) 0.0364(8) Uani 1 1 d . . . . .
H11 H 0.080106 0.685349 0.445195 0.044 Uiso 1 1 calc R U . . .
C12 C 0.16504(15) 0.68781(19) 0.4020(2) 0.0298(7) Uani 1 1 d . . . . .
C13 C 0.4227(2) 0.750000 0.6080(3) 0.0211(8) Uani 1 2 d S T P . .
H13A H 0.442111 0.750000 0.551862 0.025 Uiso 1 2 calc R U P . .
H13B H 0.454418 0.750000 0.651287 0.025 Uiso 1 2 calc R U P . .
C14 C 0.28861(16) 0.57106(16) 0.4812(2) 0.0268(7) Uani 1 1 d . . . . .
H14A H 0.312794 0.577140 0.429517 0.032 Uiso 1 1 calc R U . . .
H14B H 0.283134 0.522454 0.489994 0.032 Uiso 1 1 calc R U . . .
C15 C 0.1573(2) 0.750000 0.3484(3) 0.0304(10) Uani 1 2 d S T P . .
H15A H 0.186957 0.750000 0.302301 0.036 Uiso 1 2 calc R U P . .
H15B H 0.117212 0.750001 0.322695 0.036 Uiso 1 2 calc R U P . .
C16 C 0.33465(16) 0.56632(17) 0.79448(19) 0.0277(7) Uani 1 1 d . . . . .
C17 C 0.3738(3) 0.5034(3) 0.7962(3) 0.0598(14) Uani 1 1 d . . . . .
H17A H 0.370229 0.481630 0.851391 0.090 Uiso 1 1 calc R U . . .
H17B H 0.415302 0.516072 0.786481 0.090 Uiso 1 1 calc R U . . .
H17C H 0.360869 0.472525 0.751875 0.090 Uiso 1 1 calc R U . . .
C18 C 0.3522(2) 0.6124(2) 0.8670(2) 0.0476(11) Uani 1 1 d . . . . .
H18A H 0.327869 0.653059 0.865048 0.071 Uiso 1 1 calc R U . . .
H18B H 0.394202 0.624435 0.861704 0.071 Uiso 1 1 calc R U . . .
H18C H 0.345681 0.589456 0.920879 0.071 Uiso 1 1 calc R U . . .
C19 C 0.27058(19) 0.5456(2) 0.8081(2) 0.0412(9) Uani 1 1 d . . . . .
H19A H 0.266106 0.526835 0.864953 0.062 Uiso 1 1 calc R U . . .
H19B H 0.259506 0.511854 0.766126 0.062 Uiso 1 1 calc R U . . .
H19C H 0.244708 0.584718 0.802172 0.062 Uiso 1 1 calc R U . . .
C20 C 0.0773(2) 0.5871(3) 0.5733(3) 0.0350(16) Uani 0.640(6) 1 d D U P A 1
C21 C 0.0957(3) 0.6050(3) 0.6635(3) 0.0465(17) Uani 0.640(6) 1 d D . P A 1
H21A H 0.100471 0.653575 0.668200 0.070 Uiso 0.640(6) 1 calc R U P A 1
H21B H 0.133380 0.583002 0.676960 0.070 Uiso 0.640(6) 1 calc R U P A 1
H21C H 0.064979 0.589966 0.702994 0.070 Uiso 0.640(6) 1 calc R U P A 1
C22 C 0.0685(3) 0.5116(3) 0.5651(4) 0.0407(16) Uani 0.640(6) 1 d D U P A 1
H22A H 0.035467 0.497464 0.601300 0.061 Uiso 0.640(6) 1 calc R U P A 1
H22B H 0.104858 0.488509 0.582552 0.061 Uiso 0.640(6) 1 calc R U P A 1
H22C H 0.059463 0.500371 0.506245 0.061 Uiso 0.640(6) 1 calc R U P A 1
C23 C 0.0188(3) 0.6218(4) 0.5519(5) 0.051(2) Uani 0.640(6) 1 d D U P A 1
H23A H -0.013032 0.603479 0.587206 0.077 Uiso 0.640(6) 1 calc R U P A 1
H23B H 0.009261 0.614403 0.492244 0.077 Uiso 0.640(6) 1 calc R U P A 1
H23C H 0.022557 0.669918 0.562517 0.077 Uiso 0.640(6) 1 calc R U P A 1
C20' C 0.0641(4) 0.6075(5) 0.5585(6) 0.0350(16) Uani 0.360(6) 1 d D U P A 2
C21' C 0.0118(5) 0.5899(6) 0.5004(7) 0.047(3) Uani 0.360(6) 1 d D U P A 2
H21D H 0.022315 0.551280 0.465412 0.070 Uiso 0.360(6) 1 calc R U P A 2
H21E H 0.002683 0.628165 0.464008 0.070 Uiso 0.360(6) 1 calc R U P A 2
H21F H -0.023116 0.579002 0.534796 0.070 Uiso 0.360(6) 1 calc R U P A 2
C22' C 0.0456(6) 0.6686(5) 0.6111(8) 0.057(4) Uani 0.360(6) 1 d D . P A 2
H22D H 0.013168 0.656097 0.649152 0.085 Uiso 0.360(6) 1 calc R U P A 2
H22E H 0.032335 0.704372 0.573311 0.085 Uiso 0.360(6) 1 calc R U P A 2
H22F H 0.079643 0.684161 0.644284 0.085 Uiso 0.360(6) 1 calc R U P A 2
C23' C 0.0744(5) 0.5484(5) 0.6178(7) 0.045(3) Uani 0.360(6) 1 d D U P A 2
H23D H 0.107078 0.558887 0.656588 0.067 Uiso 0.360(6) 1 calc R U P A 2
H23E H 0.084686 0.508640 0.584679 0.067 Uiso 0.360(6) 1 calc R U P A 2
H23F H 0.038220 0.539665 0.650349 0.067 Uiso 0.360(6) 1 calc R U P A 2
C24 C 0.38258(19) 0.54780(18) 0.2829(3) 0.0385(9) Uani 1 1 d . . . . .
H24A H 0.408704 0.552826 0.233832 0.058 Uiso 1 1 calc R U . . .
H24B H 0.346374 0.524083 0.266101 0.058 Uiso 1 1 calc R U . . .
H24C H 0.403144 0.522220 0.326868 0.058 Uiso 1 1 calc R U . . .
C25 C 0.2299(3) 0.750000 0.1412(3) 0.0451(14) Uani 1 2 d S T P . .
H25A H 0.195057 0.721775 0.151589 0.068 Uiso 0.5 1 calc R U P B -1
H25B H 0.252079 0.732447 0.092782 0.068 Uiso 0.5 1 calc R U P B -1
H25C H 0.216922 0.795778 0.129040 0.068 Uiso 0.5 1 calc R U P B -1
C26 C 0.5326(2) 0.750000 0.4185(4) 0.0411(13) Uani 1 2 d S T P . .
H26A H 0.545109 0.779974 0.464056 0.062 Uiso 0.5 1 calc R U P C -1
H26B H 0.549452 0.765450 0.364869 0.062 Uiso 0.5 1 calc R U P C -1
H26C H 0.546586 0.704576 0.430319 0.062 Uiso 0.5 1 calc R U P C -1
C27 C 0.5126(2) 0.6380(3) 0.2332(3) 0.0604(15) Uani 1 1 d . . . . .
H27A H 0.523260 0.605348 0.276808 0.091 Uiso 1 1 calc R U . . .
H27B H 0.547796 0.664291 0.218050 0.091 Uiso 1 1 calc R U . . .
H27C H 0.497840 0.614535 0.183149 0.091 Uiso 1 1 calc R U . . .
C28 C 0.3616(3) 0.6582(3) 0.0814(3) 0.0688(17) Uani 1 1 d . . . . .
H28A H 0.333358 0.620883 0.080316 0.103 Uiso 1 1 calc R U . . .
H28B H 0.400010 0.643233 0.059445 0.103 Uiso 1 1 calc R U . . .
H28C H 0.346432 0.694765 0.046287 0.103 Uiso 1 1 calc R U . . .
P1 P 0.49695(9) 0.54365(10) 0.47101(12) 0.0360(4) Uani 0.5 1 d D . P D -1
C29 C 0.5691(4) 0.5776(4) 0.5058(5) 0.055(2) Uani 0.5 1 d D . P D -1
C30 C 0.5730(5) 0.6145(5) 0.5808(6) 0.071(3) Uani 0.5 1 d D . P D -1
H30 H 0.540159 0.616049 0.618454 0.085 Uiso 0.5 1 calc R U P D -1
C31 C 0.6215(6) 0.6468(5) 0.5989(8) 0.081(4) Uani 0.5 1 d D . P D -1
H31 H 0.623393 0.671615 0.649902 0.097 Uiso 0.5 1 calc R U P D -1
C32 C 0.6704(5) 0.6460(5) 0.5459(7) 0.063(3) Uani 0.5 1 d D . P D -1
H32 H 0.705363 0.669930 0.560384 0.075 Uiso 0.5 1 calc R U P D -1
C33 C 0.6676(5) 0.6101(5) 0.4725(8) 0.074(3) Uani 0.5 1 d D . P D -1
H33 H 0.700753 0.608922 0.435448 0.089 Uiso 0.5 1 calc R U P D -1
C34 C 0.6187(5) 0.5772(5) 0.4533(7) 0.068(3) Uani 0.5 1 d D . P D -1
H34 H 0.617319 0.552478 0.402147 0.082 Uiso 0.5 1 calc R U P D -1
C35 C 0.5134(5) 0.4702(5) 0.4082(6) 0.053(2) Uani 0.5 1 d D . P D -1
H35A H 0.476382 0.446618 0.394959 0.080 Uiso 0.5 1 calc R U P D -1
H35B H 0.539766 0.440447 0.440026 0.080 Uiso 0.5 1 calc R U P D -1
H35C H 0.532933 0.483749 0.355606 0.080 Uiso 0.5 1 calc R U P D -1
C36 C 0.4535(5) 0.5158(7) 0.5593(7) 0.072(4) Uani 0.5 1 d D . P D -1
H36A H 0.436593 0.554639 0.588458 0.108 Uiso 0.5 1 calc R U P D -1
H36B H 0.478871 0.490811 0.598426 0.108 Uiso 0.5 1 calc R U P D -1
H36C H 0.421350 0.486892 0.539263 0.108 Uiso 0.5 1 calc R U P D -1
C37 C 0.6419(12) 0.8669(16) 0.5428(17) 0.092(8) Uani 0.292(6) 1 d D U P E -1
H37A H 0.683289 0.873875 0.525651 0.137 Uiso 0.292(6) 1 calc R U P E -1
H37B H 0.620875 0.909780 0.542423 0.137 Uiso 0.292(6) 1 calc R U P E -1
H37C H 0.622666 0.836048 0.503279 0.137 Uiso 0.292(6) 1 calc R U P E -1
C38 C 0.6403(9) 0.8380(12) 0.6296(15) 0.073(6) Uani 0.292(6) 1 d D . P E -1
H38A H 0.633313 0.875714 0.668787 0.088 Uiso 0.292(6) 1 calc R U P E -1
H38B H 0.604562 0.809259 0.632377 0.088 Uiso 0.292(6) 1 calc R U P E -1
O13 O 0.6889(5) 0.7992(6) 0.6650(7) 0.054(3) Uani 0.292(6) 1 d D . P E -1
C39 C 0.6859(12) 0.7839(11) 0.7538(12) 0.089(7) Uani 0.292(6) 1 d D . P E -1
H39A H 0.646054 0.765364 0.765947 0.107 Uiso 0.292(6) 1 calc R U P E -1
H39B H 0.689559 0.826312 0.785630 0.107 Uiso 0.292(6) 1 calc R U P E -1
C40 C 0.7312(11) 0.7361(11) 0.7875(12) 0.058(5) Uani 0.292(6) 1 d D U P E -1
H40A H 0.738483 0.700846 0.745745 0.088 Uiso 0.292(6) 1 calc R U P E -1
H40B H 0.716582 0.716066 0.839945 0.088 Uiso 0.292(6) 1 calc R U P E -1
H40C H 0.768360 0.760100 0.798719 0.088 Uiso 0.292(6) 1 calc R U P E -1
N1 N 0.7410(13) 0.750000 0.6534(12) 0.108(8) Uani 0.416(11) 2 d S TU P E 2
C41 C 0.7367(11) 0.750000 0.7215(13) 0.065(5) Uani 0.416(11) 2 d S TU P E 2
C42 C 0.7315(15) 0.750000 0.8174(14) 0.052(5) Uani 0.416(11) 2 d S TU P E 2
H42A H 0.736309 0.795712 0.838625 0.077 Uiso 0.208(6) 1 calc R U P E 2
H42B H 0.762556 0.721395 0.841502 0.077 Uiso 0.208(6) 1 calc R U P E 2
H42C H 0.692422 0.732893 0.833815 0.077 Uiso 0.208(6) 1 calc R U P E 2

loop_
_atom_site_aniso_label
_atom_site_aniso_U_11
_atom_site_aniso_U_22
_atom_site_aniso_U_33
_atom_site_aniso_U_23
_atom_site_aniso_U_13
_atom_site_aniso_U_12
V1 0.0247(4) 0.0184(3) 0.0134(3) 0.000 -0.0014(3) 0.000
V2 0.0414(3) 0.0190(3) 0.0195(3) -0.0027(2) 0.0089(2) -0.0010(2)
V3 0.0371(3) 0.0289(3) 0.0149(2) -0.0042(2) 0.0005(2) -0.0072(2)
V4 0.0335(4) 0.0258(4) 0.0147(3) 0.000 0.0043(3) 0.000
O1 0.0272(16) 0.0235(15) 0.0226(15) 0.000 -0.0034(13) 0.000
O2 0.0419(15) 0.074(2) 0.0276(13) 0.0071(14) 0.0045(12) 0.0194(15)
O3 0.0558(17) 0.0473(16) 0.0227(12) -0.0083(11) 0.0004(12) -0.0211(14)
O4 0.041(2) 0.0347(18) 0.0197(16) 0.000 0.0072(14) 0.000
O5 0.0256(10) 0.0192(10) 0.0135(9) 0.0003(8) 0.0010(8) 0.0002(8)
O6 0.0283(11) 0.0279(11) 0.0138(9) -0.0002(8) 0.0015(8) -0.0042(9)
O7 0.0460(14) 0.0180(10) 0.0194(10) -0.0034(8) 0.0057(10) -0.0007(10)
O8 0.0329(18) 0.045(2) 0.0159(15) 0.000 -0.0063(13) 0.000
O9 0.0261(16) 0.0345(17) 0.0180(14) 0.000 0.0002(12) 0.000
O10 0.0376(13) 0.0317(12) 0.0222(11) 0.0021(9) 0.0106(10) 0.0111(10)
O11 0.0481(15) 0.0410(14) 0.0179(11) -0.0095(10) 0.0077(10) -0.0118(12)
O12 0.0291(16) 0.0189(14) 0.0149(13) 0.000 -0.0004(12) 0.000
C1 0.0290(15) 0.0175(13) 0.0116(12) 0.0028(11) 0.0021(11) 0.0026(12)
C2 0.0233(14) 0.0168(13) 0.0188(14) 0.0002(11) 0.0009(11) 0.0039(11)
C3 0.0285(15) 0.0209(14) 0.0152(13) -0.0001(11) -0.0028(12) 0.0039(12)
C4 0.0298(16) 0.0213(14) 0.0172(14) 0.0020(12) -0.0003(12) 0.0026(12)
C5 0.0323(16) 0.0189(14) 0.0212(15) 0.0007(12) 0.0023(12) -0.0016(12)
C6 0.0331(16) 0.0150(13) 0.0188(14) -0.0030(11) -0.0014(12) -0.0012(12)
C7 0.0285(16) 0.0282(16) 0.0178(14) -0.0024(12) -0.0008(12) -0.0096(13)
C8 0.0334(17) 0.0281(16) 0.0189(14) -0.0039(12) -0.0017(13) -0.0120(14)
C9 0.046(2) 0.0353(18) 0.0202(15) -0.0007(14) -0.0011(14) -0.0202(16)
C10 0.0366(19) 0.051(2) 0.0244(17) -0.0055(16) 0.0021(14) -0.0189(17)
C11 0.0285(17) 0.057(2) 0.0241(16) -0.0053(16) 0.0003(14) -0.0150(17)
C12 0.0310(17) 0.0415(19) 0.0171(14) -0.0039(14) -0.0039(13) -0.0072(15)
C13 0.027(2) 0.021(2) 0.0156(19) 0.000 -0.0035(16) 0.000
C14 0.0425(19) 0.0190(14) 0.0190(15) -0.0018(12) -0.0027(13) -0.0060(13)
C15 0.026(2) 0.047(3) 0.018(2) 0.000 -0.0073(18) 0.000
C16 0.0375(18) 0.0284(16) 0.0171(14) 0.0049(13) 0.0007(13) -0.0012(14)
C17 0.087(4) 0.057(3) 0.035(2) 0.030(2) 0.018(2) 0.035(3)
C18 0.066(3) 0.060(3) 0.0170(16) 0.0066(17) -0.0029(17) -0.023(2)
C19 0.050(2) 0.050(2) 0.0238(17) 0.0069(16) 0.0033(16) -0.0175(19)
C20 0.034(3) 0.043(4) 0.028(3) 0.015(3) 0.001(2) -0.006(3)
C21 0.056(4) 0.052(4) 0.031(3) 0.007(3) 0.015(3) -0.007(3)
C22 0.036(3) 0.046(4) 0.041(3) 0.013(3) 0.002(3) -0.014(3)
C23 0.030(3) 0.065(5) 0.059(5) 0.028(4) 0.009(3) 0.000(3)
C20' 0.034(3) 0.043(4) 0.028(3) 0.015(3) 0.001(2) -0.006(3)
C21' 0.034(6) 0.058(8) 0.047(7) 0.019(6) -0.001(5) -0.006(5)
C22' 0.075(9) 0.045(7) 0.050(7) -0.001(6) 0.032(7) -0.001(6)
C23' 0.042(6) 0.050(7) 0.041(6) 0.022(6) 0.000(5) -0.008(5)
C24 0.050(2) 0.0242(17) 0.042(2) -0.0118(15) 0.0046(17) 0.0004(16)
C25 0.054(4) 0.059(4) 0.023(2) 0.000 -0.019(2) 0.000
C26 0.028(3) 0.050(3) 0.045(3) 0.000 -0.003(2) 0.000
C27 0.068(3) 0.060(3) 0.053(3) 0.022(2) 0.037(2) 0.037(3)
C28 0.080(4) 0.091(4) 0.036(2) -0.032(3) 0.023(2) -0.038(3)
P1 0.0484(11) 0.0326(9) 0.0269(8) -0.0016(7) 0.0000(8) 0.0181(8)
C29 0.067(6) 0.056(5) 0.043(5) 0.004(4) 0.006(4) 0.005(5)
C30 0.083(8) 0.082(8) 0.047(6) 0.009(6) -0.001(5) 0.003(7)
C31 0.119(12) 0.061(7) 0.062(8) -0.005(6) -0.045(8) -0.021(8)
C32 0.062(7) 0.068(7) 0.057(7) 0.028(6) -0.011(6) -0.014(6)
C33 0.070(7) 0.053(6) 0.099(10) 0.028(6) 0.001(7) 0.010(6)
C34 0.068(7) 0.060(6) 0.076(7) 0.000(6) 0.003(6) 0.034(6)
C35 0.068(7) 0.063(6) 0.028(4) 0.001(4) 0.010(4) 0.018(5)
C36 0.080(8) 0.091(9) 0.044(6) 0.016(6) 0.019(6) 0.050(8)
C37 0.084(14) 0.112(16) 0.079(12) 0.019(11) -0.041(11) -0.045(12)
C38 0.054(10) 0.080(14) 0.085(13) 0.021(11) 0.000(9) -0.002(9)
O13 0.057(6) 0.054(6) 0.051(6) -0.005(5) -0.004(5) -0.001(5)
C39 0.126(18) 0.076(13) 0.066(9) 0.016(10) 0.015(10) 0.040(13)
C40 0.070(8) 0.040(13) 0.065(10) -0.019(7) -0.026(11) -0.003(7)
N1 0.19(2) 0.086(13) 0.052(7) 0.000 -0.002(10) 0.000
C41 0.110(14) 0.037(8) 0.050(7) 0.000 -0.004(9) 0.000
C42 0.066(9) 0.042(13) 0.047(8) 0.000 -0.008(10) 0.000

loop_
_atom_type_symbol
_atom_type_description
_atom_type_scat_dispersion_real
_atom_type_scat_dispersion_imag
_atom_type_scat_source
C C 0.0181 0.0091 'International Tables Vol C Tables 4.2.6.8 and 6.1.1.4'
H H 0.0000 0.0000 'International Tables Vol C Tables 4.2.6.8 and 6.1.1.4'
N N 0.0311 0.0180 'International Tables Vol C Tables 4.2.6.8 and 6.1.1.4'
O O 0.0492 0.0322 'International Tables Vol C Tables 4.2.6.8 and 6.1.1.4'
P P 0.2955 0.4335 'International Tables Vol C Tables 4.2.6.8 and 6.1.1.4'
V V 0.0687 2.1097 'International Tables Vol C Tables 4.2.6.8 and 6.1.1.4'

loop_
_geom_angle_atom_site_label_1
_geom_angle_atom_site_label_2
_geom_angle_atom_site_label_3
_geom_angle
_geom_angle_site_symmetry_1
_geom_angle_site_symmetry_3
_geom_angle_publ_flag
O1 V1 O5 95.56(10) . . ?
O1 V1 O5 95.56(10) . 7_575 ?
O1 V1 O6 96.17(10) . 7_575 ?
O1 V1 O6 96.17(10) . . ?
O1 V1 O12 179.06(14) . . ?
O5 V1 O5 87.82(13) . 7_575 ?
O5 V1 O12 83.77(9) 7_575 . ?
O5 V1 O12 83.77(9) . . ?
O6 V1 O5 89.74(9) . . ?
O6 V1 O5 168.20(10) 7_575 . ?
O6 V1 O5 168.20(10) . 7_575 ?
O6 V1 O5 89.73(9) 7_575 7_575 ?
O6 V1 O6 90.31(14) 7_575 . ?
O6 V1 O12 84.49(9) 7_575 . ?
O6 V1 O12 84.49(9) . . ?
O2 V2 O5 95.99(11) . . ?
O2 V2 O7 97.20(13) . . ?
O2 V2 O9 99.28(13) . . ?
O2 V2 O10 100.65(11) . . ?
O2 V2 O12 174.46(12) . . ?
O5 V2 O12 78.52(10) . . ?
O7 V2 O5 88.81(9) . . ?
O7 V2 O9 163.50(10) . . ?
O7 V2 O12 82.09(9) . . ?
O9 V2 O5 88.69(11) . . ?
O9 V2 O12 81.43(9) . . ?
O10 V2 O5 163.35(9) . . ?
O10 V2 O7 89.74(10) . . ?
O10 V2 O9 88.00(12) . . ?
O10 V2 O12 84.85(10) . . ?
O3 V3 O6 100.81(12) . . ?
O3 V3 O7 101.79(14) . . ?
O3 V3 O8 100.94(14) . . ?
O3 V3 O11 103.15(12) . . ?
O3 V3 O12 175.69(12) . . ?
O6 V3 O12 74.89(10) . . ?
O7 V3 O6 85.87(9) . . ?
O7 V3 O12 77.79(8) . . ?
O8 V3 O6 87.53(12) . . ?
O8 V3 O7 157.14(11) . . ?
O8 V3 O12 79.36(10) . . ?
O11 V3 O6 156.01(10) . . ?
O11 V3 O7 87.97(11) . . ?
O11 V3 O8 89.23(13) . . ?
O11 V3 O12 81.15(10) . . ?
O4 V4 O10 100.58(12) . . ?
O4 V4 O10 100.58(12) . 7_575 ?
O4 V4 O11 102.43(12) . 7_575 ?
O4 V4 O11 102.43(12) . . ?
O4 V4 O12 178.10(16) . . ?
O10 V4 O10 87.92(15) 7_575 . ?
O10 V4 O11 87.35(11) 7_575 7_575 ?
O10 V4 O11 156.98(10) . 7_575 ?
O10 V4 O11 87.35(11) . . ?
O10 V4 O11 156.98(10) 7_575 . ?
O10 V4 O12 78.08(8) 7_575 . ?
O10 V4 O12 78.08(8) . . ?
O11 V4 O11 88.24(17) 7_575 . ?
O11 V4 O12 78.90(9) 7_575 . ?
O11 V4 O12 78.90(9) . . ?
P1 O2 V2 170.8(2) . . ?
V1 O5 V2 104.61(9) . . ?
C1 O5 V1 119.63(18) . . ?
C1 O5 V2 135.75(18) . . ?
V1 O6 V3 108.40(10) . . ?
C7 O6 V1 116.27(18) . . ?
C7 O6 V3 135.32(19) . . ?
V2 O7 V3 109.90(11) . . ?
C24 O7 V2 122.6(2) . . ?
C24 O7 V3 119.0(2) . . ?
V3 O8 V3 112.52(16) . 7_575 ?
C25 O8 V3 121.39(11) . . ?
C25 O8 V3 121.39(11) . 7_575 ?
V2 O9 V2 106.20(15) . 7_575 ?
C26 O9 V2 121.24(14) . 7_575 ?
C26 O9 V2 121.24(14) . . ?
V2 O10 V4 109.45(11) . . ?
C27 O10 V2 126.5(2) . . ?
C27 O10 V4 123.0(2) . . ?
V3 O11 V4 112.83(11) . . ?
C28 O11 V3 123.6(3) . . ?
C28 O11 V4 121.4(3) . . ?
V1 O12 V2 93.07(9) . . ?
V1 O12 V2 93.07(9) . 7_575 ?
V1 O12 V3 92.19(10) . 7_575 ?
V1 O12 V3 92.19(10) . . ?
V1 O12 V4 179.02(15) . . ?
V2 O12 V2 90.90(11) . 7_575 ?
V2 O12 V3 174.60(15) . 7_575 ?
V2 O12 V3 90.02(2) 7_575 7_575 ?
V2 O12 V3 174.60(15) 7_575 . ?
V2 O12 V3 90.02(2) . . ?
V2 O12 V4 87.62(9) . . ?
V2 O12 V4 87.62(9) 7_575 . ?
V3 O12 V3 88.58(10) . 7_575 ?
V3 O12 V4 87.11(8) 7_575 . ?
V3 O12 V4 87.11(8) . . ?
O5 C1 C2 119.4(3) . . ?
O5 C1 C6 118.7(3) . . ?
C6 C1 C2 121.8(3) . . ?
C1 C2 C3 117.4(3) . . ?
C1 C2 C13 121.7(3) . . ?
C3 C2 C13 120.9(3) . . ?
C2 C3 H3 118.6 . . ?
C4 C3 C2 122.9(3) . . ?
C4 C3 H3 118.6 . . ?
C3 C4 C5 117.2(3) . . ?
C3 C4 C16 122.9(3) . . ?
C5 C4 C16 119.8(3) . . ?
C4 C5 H5 118.7 . . ?
C6 C5 C4 122.7(3) . . ?
C6 C5 H5 118.7 . . ?
C1 C6 C14 121.3(3) . . ?
C5 C6 C1 118.0(3) . . ?
C5 C6 C14 120.7(3) . . ?
O6 C7 C8 119.0(3) . . ?
O6 C7 C12 118.1(3) . . ?
C8 C7 C12 122.3(3) . . ?
C7 C8 C9 117.7(3) . . ?
C7 C8 C14 122.2(3) . . ?
C9 C8 C14 120.1(3) . . ?
C8 C9 H9 118.8 . . ?
C10 C9 C8 122.4(3) . . ?
C10 C9 H9 118.8 . . ?
C9 C10 C20 114.7(4) . . ?
C9 C10 C20' 135.2(5) . . ?
C11 C10 C9 117.5(3) . . ?
C11 C10 C20 127.8(4) . . ?
C11 C10 C20' 107.3(5) . . ?
C10 C11 H11 118.7 . . ?
C10 C11 C12 122.6(4) . . ?
C12 C11 H11 118.7 . . ?
C7 C12 C11 117.4(3) . . ?
C7 C12 C15 122.6(3) . . ?
C11 C12 C15 119.7(4) . . ?
C2 C13 C2 113.7(4) . 7_575 ?
C2 C13 H13A 108.8 . . ?
C2 C13 H13A 108.8 7_575 . ?
C2 C13 H13B 108.8 . . ?
C2 C13 H13B 108.8 7_575 . ?
H13A C13 H13B 107.7 . . ?
C6 C14 H14A 109.0 . . ?
C6 C14 H14B 109.0 . . ?
C8 C14 C6 112.8(3) . . ?
C8 C14 H14A 109.0 . . ?
C8 C14 H14B 109.0 . . ?
H14A C14 H14B 107.8 . . ?
C12 C15 C12 110.3(4) 7_575 . ?
C12 C15 H15A 109.6 . . ?
C12 C15 H15A 109.6 7_575 . ?
C12 C15 H15B 109.6 . . ?
C12 C15 H15B 109.6 7_575 . ?
H15A C15 H15B 108.1 . . ?
C17 C16 C4 108.2(3) . . ?
C18 C16 C4 111.9(3) . . ?
C18 C16 C17 109.5(4) . . ?
C19 C16 C4 110.9(3) . . ?
C19 C16 C17 108.6(4) . . ?
C19 C16 C18 107.7(3) . . ?
C16 C17 H17A 109.5 . . ?
C16 C17 H17B 109.5 . . ?
C16 C17 H17C 109.5 . . ?
H17A C17 H17B 109.5 . . ?
H17A C17 H17C 109.5 . . ?
H17B C17 H17C 109.5 . . ?
C16 C18 H18A 109.5 . . ?
C16 C18 H18B 109.5 . . ?
C16 C18 H18C 109.5 . . ?
H18A C18 H18B 109.5 . . ?
H18A C18 H18C 109.5 . . ?
H18B C18 H18C 109.5 . . ?
C16 C19 H19A 109.5 . . ?
C16 C19 H19B 109.5 . . ?
C16 C19 H19C 109.5 . . ?
H19A C19 H19B 109.5 . . ?
H19A C19 H19C 109.5 . . ?
H19B C19 H19C 109.5 . . ?
C21 C20 C10 109.1(4) . . ?
C21 C20 C22 110.2(5) . . ?
C22 C20 C10 112.3(5) . . ?
C23 C20 C10 106.9(4) . . ?
C23 C20 C21 109.5(5) . . ?
C23 C20 C22 108.6(5) . . ?
C20 C21 H21A 109.5 . . ?
C20 C21 H21B 109.5 . . ?
C20 C21 H21C 109.5 . . ?
H21A C21 H21B 109.5 . . ?
H21A C21 H21C 109.5 . . ?
H21B C21 H21C 109.5 . . ?
C20 C22 H22A 109.5 . . ?
C20 C22 H22B 109.5 . . ?
C20 C22 H22C 109.5 . . ?
H22A C22 H22B 109.5 . . ?
H22A C22 H22C 109.5 . . ?
H22B C22 H22C 109.5 . . ?
C20 C23 H23A 109.5 . . ?
C20 C23 H23B 109.5 . . ?
C20 C23 H23C 109.5 . . ?
H23A C23 H23B 109.5 . . ?
H23A C23 H23C 109.5 . . ?
H23B C23 H23C 109.5 . . ?
C21' C20' C10 113.5(7) . . ?
C21' C20' C22' 107.4(8) . . ?
C22' C20' C10 115.4(8) . . ?
C23' C20' C10 103.3(7) . . ?
C23' C20' C21' 107.9(7) . . ?
C23' C20' C22' 108.8(7) . . ?
C20' C21' H21D 109.5 . . ?
C20' C21' H21E 109.5 . . ?
C20' C21' H21F 109.5 . . ?
H21D C21' H21E 109.5 . . ?
H21D C21' H21F 109.5 . . ?
H21E C21' H21F 109.5 . . ?
C20' C22' H22D 109.5 . . ?
C20' C22' H22E 109.5 . . ?
C20' C22' H22F 109.5 . . ?
H22D C22' H22E 109.5 . . ?
H22D C22' H22F 109.5 . . ?
H22E C22' H22F 109.5 . . ?
C20' C23' H23D 109.5 . . ?
C20' C23' H23E 109.5 . . ?
C20' C23' H23F 109.5 . . ?
H23D C23' H23E 109.5 . . ?
H23D C23' H23F 109.5 . . ?
H23E C23' H23F 109.5 . . ?
O7 C24 H24A 109.5 . . ?
O7 C24 H24B 109.5 . . ?
O7 C24 H24C 109.5 . . ?
H24A C24 H24B 109.5 . . ?
H24A C24 H24C 109.5 . . ?
H24B C24 H24C 109.5 . . ?
O8 C25 H25A 109.5 . . ?
O8 C25 H25B 109.5 . . ?
O8 C25 H25C 109.5 . . ?
H25A C25 H25B 109.5 . . ?
H25A C25 H25C 109.5 . . ?
H25B C25 H25C 109.5 . . ?
O9 C26 H26A 109.5 . . ?
O9 C26 H26B 109.5 . . ?
O9 C26 H26C 109.5 . . ?
H26A C26 H26B 109.5 . . ?
H26A C26 H26C 109.5 . . ?
H26B C26 H26C 109.5 . . ?
O10 C27 H27A 109.5 . . ?
O10 C27 H27B 109.5 . . ?
O10 C27 H27C 109.5 . . ?
H27A C27 H27B 109.5 . . ?
H27A C27 H27C 109.5 . . ?
H27B C27 H27C 109.5 . . ?
O11 C28 H28A 109.5 . . ?
O11 C28 H28B 109.5 . . ?
O11 C28 H28C 109.5 . . ?
H28A C28 H28B 109.5 . . ?
H28A C28 H28C 109.5 . . ?
H28B C28 H28C 109.5 . . ?
O2 P1 C29 102.2(3) . . ?
O2 P1 C35 116.1(4) . . ?
O2 P1 C36 114.0(4) . . ?
C35 P1 C29 106.4(5) . . ?
C36 P1 C29 111.2(6) . . ?
C36 P1 C35 106.7(6) . . ?
C30 C29 P1 120.1(8) . . ?
C34 C29 P1 121.8(8) . . ?
C34 C29 C30 117.3(11) . . ?
C29 C30 H30 120.0 . . ?
C31 C30 C29 120.0(11) . . ?
C31 C30 H30 120.0 . . ?
C30 C31 H31 119.0 . . ?
C30 C31 C32 122.0(12) . . ?
C32 C31 H31 119.0 . . ?
C31 C32 H32 120.5 . . ?
C33 C32 C31 119.0(12) . . ?
C33 C32 H32 120.5 . . ?
C32 C33 H33 120.1 . . ?
C34 C33 C32 119.8(12) . . ?
C34 C33 H33 120.1 . . ?
C29 C34 H34 119.0 . . ?
C33 C34 C29 122.0(11) . . ?
C33 C34 H34 119.0 . . ?
P1 C35 H35A 109.5 . . ?
P1 C35 H35B 109.5 . . ?
P1 C35 H35C 109.5 . . ?
H35A C35 H35B 109.5 . . ?
H35A C35 H35C 109.5 . . ?
H35B C35 H35C 109.5 . . ?
P1 C36 H36A 109.5 . . ?
P1 C36 H36B 109.5 . . ?
P1 C36 H36C 109.5 . . ?
H36A C36 H36B 109.5 . . ?
H36A C36 H36C 109.5 . . ?
H36B C36 H36C 109.5 . . ?
H37A C37 H37B 109.5 . . ?
H37A C37 H37C 109.5 . . ?
H37B C37 H37C 109.5 . . ?
C38 C37 H37A 109.5 . . ?
C38 C37 H37B 109.5 . . ?
C38 C37 H37C 109.5 . . ?
C37 C38 H38A 106.6 . . ?
C37 C38 H38B 106.6 . . ?
H38A C38 H38B 106.5 . . ?
O13 C38 C37 123.0(19) . . ?
O13 C38 H38A 106.6 . . ?
O13 C38 H38B 106.6 . . ?
C39 O13 C38 117.1(16) . . ?
O13 C39 H39A 108.1 . . ?
O13 C39 H39B 108.1 . . ?
O13 C39 C40 116.8(17) . . ?
H39A C39 H39B 107.3 . . ?
C40 C39 H39A 108.1 . . ?
C40 C39 H39B 108.1 . . ?
C39 C40 H40A 109.5 . . ?
C39 C40 H40B 109.5 . . ?
C39 C40 H40C 109.5 . . ?
H40A C40 H40B 109.5 . . ?
H40A C40 H40C 109.5 . . ?
H40B C40 H40C 109.5 . . ?
N1 C41 C42 179(3) . . ?
C41 C42 H42A 109.5 . . ?
C41 C42 H42B 109.5 . . ?
C41 C42 H42C 109.5 . . ?
H42A C42 H42B 109.5 . . ?
H42A C42 H42C 109.5 . . ?
H42B C42 H42C 109.5 . . ?

loop_
_geom_bond_atom_site_label_1
_geom_bond_atom_site_label_2
_geom_bond_distance
_geom_bond_site_symmetry_2
_geom_bond_publ_flag
V1 O1 1.618(3) . ?
V1 O5 1.932(2) 7_575 ?
V1 O5 1.932(2) . ?
V1 O6 1.923(2) 7_575 ?
V1 O6 1.923(2) . ?
V1 O12 2.113(3) . ?
V2 O2 1.792(3) . ?
V2 O5 2.045(2) . ?
V2 O7 1.978(2) . ?
V2 O9 1.981(2) . ?
V2 O10 1.963(2) . ?
V2 O12 2.223(2) . ?
V3 O3 1.586(3) . ?
V3 O6 2.072(2) . ?
V3 O7 1.999(3) . ?
V3 O8 1.9972(19) . ?
V3 O11 1.988(2) . ?
V3 O12 2.378(2) . ?
V4 O4 1.593(3) . ?
V4 O10 2.007(2) 7_575 ?
V4 O10 2.007(2) . ?
V4 O11 2.008(3) 7_575 ?
V4 O11 2.008(3) . ?
V4 O12 2.453(3) . ?
O2 P1 1.617(3) . ?
O5 C1 1.380(3) . ?
O6 C7 1.384(4) . ?
O7 C24 1.418(4) . ?
O8 C25 1.414(6) . ?
O9 C26 1.420(6) . ?
O10 C27 1.389(5) . ?
O11 C28 1.366(5) . ?
C1 C2 1.400(4) . ?
C1 C6 1.397(4) . ?
C2 C3 1.400(4) . ?
C2 C13 1.522(4) . ?
C3 H3 0.9500 . ?
C3 C4 1.388(4) . ?
C4 C5 1.396(4) . ?
C4 C16 1.540(4) . ?
C5 H5 0.9500 . ?
C5 C6 1.388(4) . ?
C6 C14 1.527(4) . ?
C7 C8 1.393(5) . ?
C7 C12 1.394(5) . ?
C8 C9 1.395(5) . ?
C8 C14 1.521(5) . ?
C9 H9 0.9500 . ?
C9 C10 1.392(6) . ?
C10 C11 1.391(6) . ?
C10 C20 1.548(6) . ?
C10 C20' 1.559(8) . ?
C11 H11 0.9500 . ?
C11 C12 1.396(5) . ?
C12 C15 1.516(4) . ?
C13 H13A 0.9900 . ?
C13 H13B 0.9900 . ?
C14 H14A 0.9900 . ?
C14 H14B 0.9900 . ?
C15 H15A 0.9900 . ?
C15 H15B 0.9900 . ?
C16 C17 1.536(5) . ?
C16 C18 1.525(5) . ?
C16 C19 1.516(5) . ?
C17 H17A 0.9800 . ?
C17 H17B 0.9800 . ?
C17 H17C 0.9800 . ?
C18 H18A 0.9800 . ?
C18 H18B 0.9800 . ?
C18 H18C 0.9800 . ?
C19 H19A 0.9800 . ?
C19 H19B 0.9800 . ?
C19 H19C 0.9800 . ?
C20 C21 1.529(6) . ?
C20 C22 1.530(6) . ?
C20 C23 1.527(6) . ?
C21 H21A 0.9800 . ?
C21 H21B 0.9800 . ?
C21 H21C 0.9800 . ?
C22 H22A 0.9800 . ?
C22 H22B 0.9800 . ?
C22 H22C 0.9800 . ?
C23 H23A 0.9800 . ?
C23 H23B 0.9800 . ?
C23 H23C 0.9800 . ?
C20' C21' 1.535(7) . ?
C20' C22' 1.536(7) . ?
C20' C23' 1.529(7) . ?
C21' H21D 0.9800 . ?
C21' H21E 0.9800 . ?
C21' H21F 0.9800 . ?
C22' H22D 0.9800 . ?
C22' H22E 0.9800 . ?
C22' H22F 0.9800 . ?
C23' H23D 0.9800 . ?
C23' H23E 0.9800 . ?
C23' H23F 0.9800 . ?
C24 H24A 0.9800 . ?
C24 H24B 0.9800 . ?
C24 H24C 0.9800 . ?
C25 H25A 0.9800 . ?
C25 H25B 0.9800 . ?
C25 H25C 0.9800 . ?
C26 H26A 0.9800 . ?
C26 H26B 0.9800 . ?
C26 H26C 0.9800 . ?
C27 H27A 0.9800 . ?
C27 H27B 0.9800 . ?
C27 H27C 0.9800 . ?
C28 H28A 0.9800 . ?
C28 H28B 0.9800 . ?
C28 H28C 0.9800 . ?
P1 C29 1.845(11) . ?
P1 C35 1.813(8) . ?
P1 C36 1.795(9) . ?
C29 C30 1.402(13) . ?
C29 C34 1.392(12) . ?
C30 H30 0.9500 . ?
C30 C31 1.299(15) . ?
C31 H31 0.9500 . ?
C31 C32 1.384(16) . ?
C32 H32 0.9500 . ?
C32 C33 1.368(15) . ?
C33 H33 0.9500 . ?
C33 C34 1.317(14) . ?
C34 H34 0.9500 . ?
C35 H35A 0.9800 . ?
C35 H35B 0.9800 . ?
C35 H35C 0.9800 . ?
C36 H36A 0.9800 . ?
C36 H36B 0.9800 . ?
C36 H36C 0.9800 . ?
C37 H37A 0.9800 . ?
C37 H37B 0.9800 . ?
C37 H37C 0.9800 . ?
C37 C38 1.49(2) . ?
C38 H38A 0.9900 . ?
C38 H38B 0.9900 . ?
C38 O13 1.453(19) . ?
O13 C39 1.441(18) . ?
C39 H39A 0.9900 . ?
C39 H39B 0.9900 . ?
C39 C40 1.50(2) . ?
C40 H40A 0.9800 . ?
C40 H40B 0.9800 . ?
C40 H40C 0.9800 . ?
N1 C41 1.08(3) . ?
C41 C42 1.52(3) . ?
C42 H42A 0.9800 . ?
C42 H42B 0.9800 . ?
C42 H42C 0.9800 . ?

loop_
_geom_torsion_atom_site_label_1
_geom_torsion_atom_site_label_2
_geom_torsion_atom_site_label_3
_geom_torsion_atom_site_label_4
_geom_torsion
_geom_torsion_site_symmetry_1
_geom_torsion_site_symmetry_2
_geom_torsion_site_symmetry_3
_geom_torsion_site_symmetry_4
_geom_torsion_publ_flag
V1 O5 C1 C2 -89.4(3) . . . . ?
V1 O5 C1 C6 87.3(3) . . . . ?
V1 O6 C7 C8 -84.5(3) . . . . ?
V1 O6 C7 C12 87.0(3) . . . . ?
V2 O5 C1 C2 90.9(3) . . . . ?
V2 O5 C1 C6 -92.4(3) . . . . ?
V3 O6 C7 C8 96.4(3) . . . . ?
V3 O6 C7 C12 -92.1(4) . . . . ?
O2 P1 C29 C30 85.0(5) . . . . ?
O2 P1 C29 C34 -84.3(5) . . . . ?
O5 C1 C2 C3 179.8(3) . . . . ?
O5 C1 C2 C13 1.5(4) . . . . ?
O5 C1 C6 C5 179.9(3) . . . . ?
O5 C1 C6 C14 -2.0(4) . . . . ?
O6 C7 C8 C9 171.8(3) . . . . ?
O6 C7 C8 C14 -5.0(4) . . . . ?
O6 C7 C12 C11 -172.9(3) . . . . ?
O6 C7 C12 C15 0.5(5) . . . . ?
C1 C2 C3 C4 -0.9(5) . . . . ?
C1 C2 C13 C2 89.6(4) . . . 7_575 ?
C1 C6 C14 C8 -88.6(4) . . . . ?
C2 C1 C6 C5 -3.5(5) . . . . ?
C2 C1 C6 C14 174.5(3) . . . . ?
C2 C3 C4 C5 -1.0(5) . . . . ?
C2 C3 C4 C16 177.2(3) . . . . ?
C3 C2 C13 C2 -88.6(4) . . . 7_575 ?
C3 C4 C5 C6 0.7(5) . . . . ?
C3 C4 C16 C17 -102.7(4) . . . . ?
C3 C4 C16 C18 18.0(5) . . . . ?
C3 C4 C16 C19 138.2(3) . . . . ?
C4 C5 C6 C1 1.5(5) . . . . ?
C4 C5 C6 C14 -176.6(3) . . . . ?
C5 C4 C16 C17 75.5(4) . . . . ?
C5 C4 C16 C18 -163.8(3) . . . . ?
C5 C4 C16 C19 -43.6(4) . . . . ?
C5 C6 C14 C8 89.3(4) . . . . ?
C6 C1 C2 C3 3.2(4) . . . . ?
C6 C1 C2 C13 -175.1(3) . . . . ?
C7 C8 C9 C10 -0.4(5) . . . . ?
C7 C8 C14 C6 96.4(4) . . . . ?
C7 C12 C15 C12 -92.8(4) . . . 7_575 ?
C8 C7 C12 C11 -1.7(5) . . . . ?
C8 C7 C12 C15 171.8(3) . . . . ?
C8 C9 C10 C11 1.2(5) . . . . ?
C8 C9 C10 C20 -177.6(4) . . . . ?
C8 C9 C10 C20' -175.7(6) . . . . ?
C9 C8 C14 C6 -80.2(4) . . . . ?
C9 C10 C11 C12 -2.4(5) . . . . ?
C9 C10 C20 C21 66.4(5) . . . . ?
C9 C10 C20 C22 -56.1(5) . . . . ?
C9 C10 C20 C23 -175.2(5) . . . . ?
C9 C10 C20' C21' -122.5(7) . . . . ?
C9 C10 C20' C22' 112.8(8) . . . . ?
C9 C10 C20' C23' -5.8(10) . . . . ?
C10 C11 C12 C7 2.6(5) . . . . ?
C10 C11 C12 C15 -171.1(3) . . . . ?
C11 C10 C20 C21 -112.3(5) . . . . ?
C11 C10 C20 C22 125.2(5) . . . . ?
C11 C10 C20 C23 6.1(7) . . . . ?
C11 C10 C20' C21' 60.4(8) . . . . ?
C11 C10 C20' C22' -64.3(8) . . . . ?
C11 C10 C20' C23' 177.0(6) . . . . ?
C11 C12 C15 C12 80.5(5) . . . 7_575 ?
C12 C7 C8 C9 0.6(5) . . . . ?
C12 C7 C8 C14 -176.1(3) . . . . ?
C13 C2 C3 C4 177.4(3) . . . . ?
C14 C8 C9 C10 176.5(3) . . . . ?
C16 C4 C5 C6 -177.6(3) . . . . ?
C20 C10 C11 C12 176.3(4) . . . . ?
C20' C10 C11 C12 175.3(5) . . . . ?
P1 C29 C30 C31 -169.7(6) . . . . ?
P1 C29 C34 C33 169.5(6) . . . . ?
C29 C30 C31 C32 0.0(5) . . . . ?
C30 C29 C34 C33 -0.1(4) . . . . ?
C30 C31 C32 C33 -0.1(5) . . . . ?
C31 C32 C33 C34 0.1(4) . . . . ?
C32 C33 C34 C29 0.0(5) . . . . ?
C34 C29 C30 C31 0.1(4) . . . . ?
C35 P1 C29 C30 -152.8(5) . . . . ?
C35 P1 C29 C34 37.8(6) . . . . ?
C36 P1 C29 C30 -37.0(7) . . . . ?
C36 P1 C29 C34 153.7(6) . . . . ?
C37 C38 O13 C39 170(2) . . . . ?
C38 O13 C39 C40 171.6(19) . . . . ?
